data_1515495
loop_
_publ_author_name
'Mueller, Thomas J.'
'Fieser, Megan E.'
'Ziller, Joseph W.'
'Evans, William J.'

_publ_section_title
;
 (C5Me4H)1&#x2212;-based reduction of dinitrogen by the mixed ligand
 tris(polyalkylcyclopentadienyl) lutetium and yttrium complexes,
 (C5Me5)3&#x2212;x(C5Me4H)xLn
;
_journal_issue 10
_journal_name_full 'Chemical Science'
_journal_page_first 1992
_journal_paper_doi 10.1039/c1sc00139f
_journal_volume 2
_journal_year 2011
_chemical_absolute_configuration ad
_chemical_formula_sum 'C38 H56 Lu2 N2'
_chemical_formula_weight 890.79
_chemical_name_systematic
;
?
;
_space_group_IT_number 33
_symmetry_cell_setting orthorhombic
_symmetry_space_group_name_Hall 'P 2c -2n'
_symmetry_space_group_name_H-M 'P n a 21'
_atom_sites_solution_hydrogens geom
_atom_sites_solution_primary direct
_atom_sites_solution_secondary difmap
_audit_creation_method SHELXTL
_cell_angle_alpha 90.00
_cell_angle_beta 90.00
_cell_angle_gamma 90.00
_cell_formula_units_Z 4
_cell_length_a 21.9504(13)
_cell_length_b 8.4448(5)
_cell_length_c 18.7468(11)
_cell_measurement_reflns_used 9724
_cell_measurement_temperature 143(2)
_cell_measurement_theta_max 28.45
_cell_measurement_theta_min 2.58
_cell_volume 3475.0(4)
_computing_cell_refinement 'Bruker SAINT'
_computing_data_collection 'Bruker APEX2'
_computing_data_reduction 'Bruker SAINT'
_computing_molecular_graphics 'Bruker SHELXTL'
_computing_publication_material 'Bruker SHELXTL'
_computing_structure_refinement 'SHELXL-97 (Sheldrick, 2008)'
_computing_structure_solution 'SHELXS-97 (Sheldrick, 2008)'
_diffrn_ambient_temperature 143(2)
_diffrn_measured_fraction_theta_full 1.000
_diffrn_measured_fraction_theta_max 0.949
_diffrn_measurement_device_type 'Bruker APEX-II CCD'
_diffrn_measurement_method '\f and \w scans'
_diffrn_radiation_monochromator graphite
_diffrn_radiation_source 'fine-focus sealed tube'
_diffrn_radiation_type MoK\a
_diffrn_radiation_wavelength 0.71073
_diffrn_reflns_av_R_equivalents 0.0234
_diffrn_reflns_av_sigmaI/netI 0.0189
_diffrn_reflns_limit_h_max 27
_diffrn_reflns_limit_h_min -28
_diffrn_reflns_limit_k_max 11
_diffrn_reflns_limit_k_min -11
_diffrn_reflns_limit_l_max 24
_diffrn_reflns_limit_l_min -25
_diffrn_reflns_number 38335
_diffrn_reflns_theta_full 25.50
_diffrn_reflns_theta_max 28.57
_diffrn_reflns_theta_min 1.86
_exptl_absorpt_coefficient_mu 5.676
_exptl_absorpt_correction_T_max 0.4831
_exptl_absorpt_correction_T_min 0.2679
_exptl_absorpt_correction_type numerical
_exptl_absorpt_process_details 'Bruker SADABS'
_exptl_crystal_colour yellow
_exptl_crystal_density_diffrn 1.703
_exptl_crystal_density_meas ?
_exptl_crystal_density_method 'not measured'
_exptl_crystal_description block
_exptl_crystal_F_000 1760
_exptl_crystal_size_max 0.31
_exptl_crystal_size_mid 0.22
_exptl_crystal_size_min 0.15
_refine_diff_density_max 1.288
_refine_diff_density_min -0.421
_refine_diff_density_rms 0.085
_refine_ls_abs_structure_details 'Flack H D (1983), Acta Cryst. A39, 876-881'
_refine_ls_abs_structure_Flack 0.313(6)
_refine_ls_extinction_method none
_refine_ls_goodness_of_fit_ref 1.025
_refine_ls_hydrogen_treatment constr
_refine_ls_matrix_type full
_refine_ls_number_parameters 398
_refine_ls_number_reflns 8209
_refine_ls_number_restraints 1
_refine_ls_restrained_S_all 1.025
_refine_ls_R_factor_all 0.0173
_refine_ls_R_factor_gt 0.0167
_refine_ls_shift/su_max 0.003
_refine_ls_shift/su_mean 0.000
_refine_ls_structure_factor_coef Fsqd
_refine_ls_weighting_details 'calc w=1/[\s^2^(Fo^2^)+(0.0266P)^2^+0.4434P] where P=(Fo^2^+2Fc^2^)/3'
_refine_ls_weighting_scheme calc
_refine_ls_wR_factor_gt 0.0405
_refine_ls_wR_factor_ref 0.0407
_reflns_number_gt 7987
_reflns_number_total 8209
_reflns_threshold_expression >2sigma(I)
_cod_data_source_file c1sc00139f.txt
_cod_data_source_block tjm39
_cod_depositor_comments
;
The following automatic conversions were performed:

'_symmetry_cell_setting' value 'Orthorhombic' changed to
'orthorhombic' according to
/usr/data/users/saulius/automatic-downloads/retrospective/RSC/lib/dictionaries/cif_core.dic
dictionary named 'cif_core.dic' version 2.4.2 from 2011-04-26.

Automatic conversion script
Id: cif_fix_values 2281 2013-09-26 08:29:07Z andrius 

The following automatic conversions were performed:

'_exptl_crystal_density_meas' value 'none' was changed to '?' - the
value is perceived as not measured.

Automatic conversion script
Id: cif_fix_values 3008 2015-01-20 13:52:24Z robertas 
;
_cod_original_sg_symbol_H-M Pna2(1)
_cod_database_code 1515495

loop_
_symmetry_equiv_pos_as_xyz
'x, y, z'
'-x, -y, z+1/2'
'x+1/2, -y+1/2, z'
'-x+1/2, y+1/2, z+1/2'

loop_
_atom_site_label
_atom_site_type_symbol
_atom_site_fract_x
_atom_site_fract_y
_atom_site_fract_z
_atom_site_U_iso_or_equiv
_atom_site_adp_type
_atom_site_occupancy
_atom_site_symmetry_multiplicity
_atom_site_calc_flag
_atom_site_refinement_flags
Lu1 Lu 0.693896(5) 0.962712(12) 0.597208(7) 0.01625(3) Uani 1 1 d .
Lu2 Lu 0.557554(5) 0.778256(12) 0.444772(6) 0.01655(3) Uani 1 1 d .
N1 N 0.62834(13) 0.8026(3) 0.53521(15) 0.0211(6) Uani 1 1 d .
N2 N 0.62300(12) 0.9400(3) 0.50780(15) 0.0208(6) Uani 1 1 d .
C1 C 0.60065(14) 1.0120(4) 0.67353(17) 0.0204(6) Uani 1 1 d .
H1A H 0.5577 0.9898 0.6587 0.025 Uiso 1 1 calc R
C2 C 0.63709(14) 0.9098(4) 0.71516(16) 0.0202(6) Uani 1 1 d .
C3 C 0.68884(15) 0.9983(4) 0.73761(17) 0.0215(6) Uani 1 1 d .
C4 C 0.68379(14) 1.1532(4) 0.70968(16) 0.0206(6) Uani 1 1 d .
C5 C 0.62962(14) 1.1612(4) 0.66873(16) 0.0214(6) Uani 1 1 d .
C6 C 0.62369(17) 0.7417(4) 0.7368(2) 0.0284(8) Uani 1 1 d .
H6A H 0.6284 0.7310 0.7885 0.043 Uiso 1 1 calc R
H6B H 0.6521 0.6701 0.7126 0.043 Uiso 1 1 calc R
H6C H 0.5818 0.7147 0.7233 0.043 Uiso 1 1 calc R
C7 C 0.73329(16) 0.9393(4) 0.7930(2) 0.0285(7) Uani 1 1 d .
H7A H 0.7111 0.9099 0.8364 0.043 Uiso 1 1 calc R
H7B H 0.7627 1.0231 0.8041 0.043 Uiso 1 1 calc R
H7C H 0.7549 0.8466 0.7744 0.043 Uiso 1 1 calc R
C8 C 0.72213(16) 1.2957(4) 0.72896(19) 0.0261(7) Uani 1 1 d .
H8A H 0.6974 1.3713 0.7560 0.039 Uiso 1 1 calc R
H8B H 0.7370 1.3463 0.6853 0.039 Uiso 1 1 calc R
H8C H 0.7568 1.2618 0.7581 0.039 Uiso 1 1 calc R
C9 C 0.60701(16) 1.3090(4) 0.6319(2) 0.0281(7) Uani 1 1 d .
H9A H 0.6029 1.3945 0.6669 0.042 Uiso 1 1 calc R
H9B H 0.5673 1.2878 0.6100 0.042 Uiso 1 1 calc R
H9C H 0.6361 1.3405 0.5949 0.042 Uiso 1 1 calc R
C10 C 0.77584(14) 0.9951(4) 0.49818(18) 0.0188(6) Uani 1 1 d .
C11 C 0.78462(13) 0.8413(4) 0.52537(17) 0.0178(6) Uani 1 1 d .
C12 C 0.80479(12) 0.8549(3) 0.5972(2) 0.0200(5) Uani 1 1 d .
C13 C 0.81088(13) 1.0176(4) 0.61338(17) 0.0219(7) Uani 1 1 d .
C14 C 0.79116(13) 1.1049(4) 0.55242(17) 0.0196(6) Uani 1 1 d .
C15 C 0.76045(17) 1.0445(4) 0.42319(17) 0.0275(7) Uani 1 1 d .
H15A H 0.7899 1.1237 0.4068 0.041 Uiso 1 1 calc R
H15B H 0.7194 1.0900 0.4222 0.041 Uiso 1 1 calc R
H15C H 0.7620 0.9519 0.3917 0.041 Uiso 1 1 calc R
C16 C 0.78350(15) 0.6860(4) 0.48556(19) 0.0247(6) Uani 1 1 d .
H16A H 0.8232 0.6337 0.4902 0.037 Uiso 1 1 calc R
H16B H 0.7749 0.7057 0.4350 0.037 Uiso 1 1 calc R
H16C H 0.7517 0.6177 0.5056 0.037 Uiso 1 1 calc R
C17 C 0.82392(16) 0.7168(4) 0.6433(2) 0.0295(7) Uani 1 1 d .
H17A H 0.8605 0.6677 0.6232 0.044 Uiso 1 1 calc R
H17B H 0.7910 0.6386 0.6451 0.044 Uiso 1 1 calc R
H17C H 0.8327 0.7546 0.6917 0.044 Uiso 1 1 calc R
C18 C 0.84499(16) 1.0832(5) 0.6753(2) 0.0337(8) Uani 1 1 d .
H18A H 0.8887 1.0635 0.6689 0.050 Uiso 1 1 calc R
H18B H 0.8311 1.0318 0.7192 0.050 Uiso 1 1 calc R
H18C H 0.8377 1.1975 0.6785 0.050 Uiso 1 1 calc R
C19 C 0.79352(17) 1.2813(4) 0.5430(2) 0.0284(8) Uani 1 1 d .
H19A H 0.8173 1.3069 0.5003 0.043 Uiso 1 1 calc R
H19B H 0.8127 1.3295 0.5849 0.043 Uiso 1 1 calc R
H19C H 0.7520 1.3226 0.5377 0.043 Uiso 1 1 calc R
C20 C 0.65258(14) 0.7236(4) 0.37281(17) 0.0189(6) Uani 1 1 d .
H20A H 0.6951 0.7498 0.3881 0.023 Uiso 1 1 calc R
C21 C 0.62444(14) 0.5735(4) 0.38025(16) 0.0204(6) Uani 1 1 d .
C22 C 0.57046(15) 0.5756(4) 0.33811(17) 0.0245(7) Uani 1 1 d .
C23 C 0.56531(15) 0.7255(4) 0.30635(18) 0.0263(7) Uani 1 1 d .
C24 C 0.61589(15) 0.8184(4) 0.32742(17) 0.0241(7) Uani 1 1 d .
C25 C 0.64675(16) 0.4335(4) 0.4217(2) 0.0303(8) Uani 1 1 d .
H25A H 0.6713 0.3656 0.3905 0.045 Uiso 1 1 calc R
H25B H 0.6118 0.3734 0.4398 0.045 Uiso 1 1 calc R
H25C H 0.6717 0.4699 0.4618 0.045 Uiso 1 1 calc R
C26 C 0.53426(18) 0.4299(5) 0.3206(2) 0.0394(9) Uani 1 1 d .
H26A H 0.5609 0.3515 0.2979 0.059 Uiso 1 1 calc R
H26B H 0.5011 0.4577 0.2879 0.059 Uiso 1 1 calc R
H26C H 0.5172 0.3854 0.3645 0.059 Uiso 1 1 calc R
C27 C 0.5205(2) 0.7763(6) 0.2492(2) 0.0448(10) Uani 1 1 d .
H27A H 0.5414 0.7822 0.2031 0.067 Uiso 1 1 calc R
H27B H 0.5038 0.8804 0.2613 0.067 Uiso 1 1 calc R
H27C H 0.4873 0.6989 0.2463 0.067 Uiso 1 1 calc R
C28 C 0.62882(19) 0.9844(4) 0.3020(2) 0.0372(9) Uani 1 1 d .
H28A H 0.6528 0.9801 0.2579 0.056 Uiso 1 1 calc R
H28B H 0.6518 1.0416 0.3386 0.056 Uiso 1 1 calc R
H28C H 0.5903 1.0394 0.2928 0.056 Uiso 1 1 calc R
C29 C 0.47317(14) 0.7615(4) 0.54058(18) 0.0188(6) Uani 1 1 d .
C30 C 0.45604(14) 0.6512(4) 0.48693(17) 0.0215(6) Uani 1 1 d .
C31 C 0.43975(13) 0.7390(4) 0.42528(18) 0.0209(7) Uani 1 1 d .
C32 C 0.44934(12) 0.9016(3) 0.4396(2) 0.0210(6) Uani 1 1 d .
C33 C 0.46907(13) 0.9146(4) 0.51178(17) 0.0200(6) Uani 1 1 d .
C34 C 0.48737(17) 0.7154(4) 0.61584(18) 0.0297(7) Uani 1 1 d .
H34A H 0.4579 0.6362 0.6321 0.045 Uiso 1 1 calc R
H34B H 0.4850 0.8091 0.6466 0.045 Uiso 1 1 calc R
H34C H 0.5285 0.6708 0.6181 0.045 Uiso 1 1 calc R
C35 C 0.44823(17) 0.4773(4) 0.4974(2) 0.0308(8) Uani 1 1 d .
H35A H 0.4089 0.4567 0.5203 0.046 Uiso 1 1 calc R
H35B H 0.4811 0.4371 0.5279 0.046 Uiso 1 1 calc R
H35C H 0.4496 0.4237 0.4511 0.046 Uiso 1 1 calc R
C36 C 0.40562(16) 0.6743(5) 0.36215(19) 0.0330(8) Uani 1 1 d .
H36A H 0.3658 0.6351 0.3777 0.049 Uiso 1 1 calc R
H36B H 0.4289 0.5872 0.3409 0.049 Uiso 1 1 calc R
H36C H 0.4000 0.7583 0.3267 0.049 Uiso 1 1 calc R
C37 C 0.43399(17) 1.0372(4) 0.3912(2) 0.0314(8) Uani 1 1 d .
H37A H 0.3961 1.0871 0.4073 0.047 Uiso 1 1 calc R
H37B H 0.4288 0.9981 0.3424 0.047 Uiso 1 1 calc R
H37C H 0.4671 1.1152 0.3924 0.047 Uiso 1 1 calc R
C38 C 0.47555(16) 1.0711(4) 0.5497(2) 0.0293(7) Uani 1 1 d .
H38A H 0.4438 1.1440 0.5330 0.044 Uiso 1 1 calc R
H38B H 0.5158 1.1162 0.5394 0.044 Uiso 1 1 calc R
H38C H 0.4713 1.0549 0.6012 0.044 Uiso 1 1 calc R

loop_
_atom_site_aniso_label
_atom_site_aniso_U_11
_atom_site_aniso_U_22
_atom_site_aniso_U_33
_atom_site_aniso_U_23
_atom_site_aniso_U_13
_atom_site_aniso_U_12
Lu1 0.01521(5) 0.01718(5) 0.01637(6) -0.00106(5) 0.00127(5) 0.00046(4)
Lu2 0.01434(5) 0.01859(5) 0.01671(6) -0.00046(5) 0.00163(6) 0.00028(4)
N1 0.0213(14) 0.0217(14) 0.0203(14) -0.0014(11) 0.0061(11) 0.0002(11)
N2 0.0180(13) 0.0228(14) 0.0216(14) -0.0027(10) 0.0066(11) 0.0016(10)
C1 0.0155(14) 0.0254(15) 0.0204(15) -0.0054(12) 0.0047(12) 0.0013(12)
C2 0.0214(15) 0.0234(15) 0.0158(14) -0.0006(12) 0.0048(12) -0.0008(13)
C3 0.0240(16) 0.0260(14) 0.0144(15) -0.0030(12) 0.0015(12) -0.0039(12)
C4 0.0208(14) 0.0246(15) 0.0165(14) -0.0072(11) 0.0039(11) -0.0027(12)
C5 0.0243(15) 0.0185(14) 0.0213(14) -0.0047(12) 0.0058(12) 0.0047(12)
C6 0.0307(19) 0.0234(15) 0.031(2) 0.0026(13) -0.0002(15) -0.0067(13)
C7 0.0276(17) 0.0338(17) 0.0242(17) 0.0029(15) -0.0033(15) -0.0043(13)
C8 0.0276(17) 0.0240(16) 0.0266(17) -0.0048(13) 0.0025(14) -0.0047(13)
C9 0.0292(17) 0.0216(16) 0.0335(18) 0.0008(13) 0.0028(14) 0.0061(13)
C10 0.0149(14) 0.0201(14) 0.0216(16) 0.0014(12) 0.0051(12) 0.0011(11)
C11 0.0115(13) 0.0186(14) 0.0232(15) -0.0029(12) 0.0033(11) 0.0008(11)
C12 0.0149(12) 0.0211(12) 0.0239(13) 0.0005(17) 0.0025(12) 0.0010(10)
C13 0.0129(14) 0.0307(16) 0.022(2) -0.0022(12) 0.0012(11) 0.0005(12)
C14 0.0162(14) 0.0162(14) 0.0263(16) 0.0017(12) 0.0025(12) -0.0006(11)
C15 0.0375(19) 0.0253(17) 0.0198(16) 0.0044(12) 0.0061(13) 0.0024(14)
C16 0.0231(15) 0.0187(15) 0.0323(17) -0.0033(13) -0.0013(14) 0.0013(12)
C17 0.0281(17) 0.0289(18) 0.0315(19) 0.0083(14) -0.0029(15) 0.0042(14)
C18 0.0247(17) 0.042(2) 0.0344(19) -0.0081(16) -0.0037(15) -0.0047(15)
C19 0.0309(18) 0.0180(16) 0.036(2) 0.0003(14) 0.0037(15) -0.0031(13)
C20 0.0154(14) 0.0223(15) 0.0192(14) -0.0002(11) 0.0064(12) 0.0031(11)
C21 0.0196(14) 0.0226(15) 0.0190(15) -0.0030(12) 0.0061(12) 0.0042(12)
C22 0.0213(15) 0.0315(17) 0.0207(15) -0.0094(13) 0.0045(12) -0.0020(13)
C23 0.0202(16) 0.045(2) 0.0143(16) -0.0019(13) -0.0006(12) 0.0061(13)
C24 0.0248(16) 0.0284(16) 0.0191(15) 0.0031(13) 0.0053(13) 0.0058(13)
C25 0.0298(17) 0.0212(15) 0.040(2) 0.0050(13) 0.0080(15) 0.0020(13)
C26 0.033(2) 0.042(2) 0.044(2) -0.0198(18) 0.0039(17) -0.0095(17)
C27 0.037(2) 0.074(3) 0.0231(19) 0.0050(19) -0.0065(17) 0.011(2)
C28 0.039(2) 0.0350(19) 0.038(2) 0.0170(17) 0.0089(18) 0.0050(16)
C29 0.0134(15) 0.0230(15) 0.0199(16) -0.0018(12) 0.0059(12) 0.0003(11)
C30 0.0160(14) 0.0220(16) 0.0266(16) -0.0018(13) 0.0048(12) -0.0031(12)
C31 0.0120(14) 0.0308(17) 0.0198(18) -0.0022(11) -0.0011(10) -0.0008(11)
C32 0.0150(12) 0.0240(14) 0.0240(15) 0.0000(15) 0.0020(13) 0.0008(10)
C33 0.0143(14) 0.0223(15) 0.0234(15) -0.0006(12) 0.0003(12) 0.0015(11)
C34 0.0287(17) 0.0372(19) 0.0232(17) 0.0044(13) -0.0013(13) -0.0039(14)
C35 0.0243(17) 0.0246(18) 0.043(2) 0.0019(15) 0.0043(16) -0.0019(13)
C36 0.0201(16) 0.046(2) 0.0327(19) -0.0118(16) -0.0004(14) -0.0017(15)
C37 0.0262(18) 0.032(2) 0.036(2) 0.0071(15) -0.0026(15) 0.0053(14)
C38 0.0285(17) 0.0214(16) 0.0381(19) -0.0065(14) -0.0071(14) 0.0063(13)

loop_
_atom_type_symbol
_atom_type_description
_atom_type_scat_dispersion_real
_atom_type_scat_dispersion_imag
_atom_type_scat_source
C C 0.0033 0.0016 'International Tables Vol C Tables 4.2.6.8 and 6.1.1.4'
H H 0.0000 0.0000 'International Tables Vol C Tables 4.2.6.8 and 6.1.1.4'
N N 0.0061 0.0033 'International Tables Vol C Tables 4.2.6.8 and 6.1.1.4'
Lu Lu -0.4720 5.8584 'International Tables Vol C Tables 4.2.6.8 and 6.1.1.4'

loop_
_geom_angle_atom_site_label_1
_geom_angle_atom_site_label_2
_geom_angle_atom_site_label_3
_geom_angle
Cnt1 Lu1 N1 109.6
Cnt1 Lu1 N2 110.2
Cnt2 Lu1 N1 115.5
Cnt2 Lu1 N2 113.9
Cnt1 Lu1 Cnt2 133.4
Cnt3 Lu2 N1 108.6
Cnt3 Lu2 N2 109.7
Cnt4 Lu2 N1 114.9
Cnt4 Lu2 N2 114.2
Cnt3 Lu2 Cnt4 134.4
N1 Lu1 N2 32.27(8)
N1 Lu1 C1 82.87(10)
N2 Lu1 C1 83.01(10)
N1 Lu1 C5 107.75(10)
N2 Lu1 C5 93.63(10)
C1 Lu1 C5 32.18(10)
N1 Lu1 C2 91.66(10)
N2 Lu1 C2 106.50(10)
C1 Lu1 C2 32.07(10)
C5 Lu1 C2 53.10(10)
N1 Lu1 C14 128.83(10)
N2 Lu1 C14 111.16(10)
C1 Lu1 C14 140.68(10)
C5 Lu1 C14 108.64(10)
C2 Lu1 C14 139.24(10)
N1 Lu1 C12 112.41(10)
N2 Lu1 C12 127.27(11)
C1 Lu1 C12 144.58(12)
C5 Lu1 C12 138.01(11)
C2 Lu1 C12 113.11(11)
C14 Lu1 C12 52.43(9)
N1 Lu1 C10 97.72(11)
N2 Lu1 C10 87.50(11)
C1 Lu1 C10 161.05(10)
C5 Lu1 C10 133.19(10)
C2 Lu1 C10 164.94(10)
C14 Lu1 C10 31.70(10)
C12 Lu1 C10 52.30(11)
N1 Lu1 C11 89.18(9)
N2 Lu1 C11 96.18(10)
C1 Lu1 C11 166.34(10)
C5 Lu1 C11 160.65(10)
C2 Lu1 C11 137.95(10)
C14 Lu1 C11 52.16(9)
C12 Lu1 C11 31.65(11)
C10 Lu1 C11 31.34(9)
N1 Lu1 C13 140.95(10)
N2 Lu1 C13 139.62(10)
C1 Lu1 C13 134.11(10)
C5 Lu1 C13 111.19(10)
C2 Lu1 C13 113.86(10)
C14 Lu1 C13 31.75(10)
C12 Lu1 C13 31.39(9)
C10 Lu1 C13 52.22(10)
C11 Lu1 C13 51.97(10)
N1 Lu1 C3 122.97(10)
N2 Lu1 C3 134.91(10)
C1 Lu1 C3 52.16(10)
C5 Lu1 C3 52.03(10)
C2 Lu1 C3 31.56(10)
C14 Lu1 C3 107.68(10)
C12 Lu1 C3 94.55(12)
C10 Lu1 C3 136.55(10)
C11 Lu1 C3 126.01(10)
C13 Lu1 C3 84.63(10)
N1 Lu1 C4 134.93(9)
N2 Lu1 C4 124.93(10)
C1 Lu1 C4 52.08(10)
C5 Lu1 C4 31.38(10)
C2 Lu1 C4 52.03(10)
C14 Lu1 C4 92.60(10)
C12 Lu1 C4 106.86(11)
C10 Lu1 C4 124.06(10)
C11 Lu1 C4 135.14(9)
C13 Lu1 C4 83.30(10)
C3 Lu1 C4 30.84(10)
N2 Lu2 N1 32.06(8)
N2 Lu2 C20 82.39(10)
N1 Lu2 C20 81.53(11)
N2 Lu2 C24 92.87(11)
N1 Lu2 C24 106.37(11)
C20 Lu2 C24 32.34(10)
N2 Lu2 C21 106.47(10)
N1 Lu2 C21 91.20(10)
C20 Lu2 C21 32.26(10)
C24 Lu2 C21 53.19(10)
N2 Lu2 C33 87.43(10)
N1 Lu2 C33 96.27(9)
C20 Lu2 C33 164.06(10)
C24 Lu2 C33 137.09(10)
C21 Lu2 C33 163.31(10)
N2 Lu2 C29 97.04(10)
N1 Lu2 C29 88.67(11)
C20 Lu2 C29 162.35(10)
C24 Lu2 C29 163.77(11)
C21 Lu2 C29 134.41(10)
C33 Lu2 C29 31.53(10)
N2 Lu2 C32 110.57(10)
N1 Lu2 C32 127.42(11)
C20 Lu2 C32 143.99(11)
C24 Lu2 C32 111.79(11)
C21 Lu2 C32 140.80(11)
C33 Lu2 C32 31.94(11)
C29 Lu2 C32 52.55(11)
N2 Lu2 C30 128.54(10)
N1 Lu2 C30 113.00(10)
C20 Lu2 C30 142.70(10)
C24 Lu2 C30 138.01(11)
C21 Lu2 C30 110.81(10)
C33 Lu2 C30 52.50(10)
C29 Lu2 C30 31.86(10)
C32 Lu2 C30 52.55(10)
N2 Lu2 C31 139.20(10)
N1 Lu2 C31 140.73(10)
C20 Lu2 C31 135.55(10)
C24 Lu2 C31 112.80(11)
C21 Lu2 C31 114.27(10)
C33 Lu2 C31 52.06(10)
C29 Lu2 C31 52.09(10)
C32 Lu2 C31 31.39(9)
C30 Lu2 C31 31.49(10)
N2 Lu2 C23 124.28(10)
N1 Lu2 C23 133.93(10)
C20 Lu2 C23 52.46(10)
C24 Lu2 C23 31.51(11)
C21 Lu2 C23 52.18(10)
C33 Lu2 C23 127.00(10)
C29 Lu2 C23 136.12(11)
C32 Lu2 C23 95.16(11)
C30 Lu2 C23 106.56(10)
C31 Lu2 C23 84.58(10)
N2 Lu2 C22 134.65(10)
N1 Lu2 C22 122.69(10)
C20 Lu2 C22 52.42(10)
C24 Lu2 C22 52.04(11)
C21 Lu2 C22 31.64(10)
C33 Lu2 C22 137.38(10)
C29 Lu2 C22 124.51(10)
C32 Lu2 C22 109.21(11)
C30 Lu2 C22 93.13(10)
C31 Lu2 C22 85.35(10)
C23 Lu2 C22 30.80(11)
N2 N1 Lu1 74.03(16)
N2 N1 Lu2 73.92(16)
Lu1 N1 Lu2 147.95(13)
N1 N2 Lu1 73.70(16)
N1 N2 Lu2 74.03(16)
Lu1 N2 Lu2 147.72(13)
C2 C1 C5 109.0(3)
C2 C1 Lu1 75.75(17)
C5 C1 Lu1 75.33(17)
C1 C2 C3 107.1(3)
C1 C2 C6 127.9(3)
C3 C2 C6 124.9(3)
C1 C2 Lu1 72.18(17)
C3 C2 Lu1 77.08(18)
C6 C2 Lu1 119.3(2)
C4 C3 C2 108.3(3)
C4 C3 C7 127.7(3)
C2 C3 C7 123.1(3)
C4 C3 Lu1 74.95(18)
C2 C3 Lu1 71.36(17)
C7 C3 Lu1 128.2(2)
C3 C4 C5 108.1(3)
C3 C4 C8 127.2(3)
C5 C4 C8 124.0(3)
C3 C4 Lu1 74.20(18)
C5 C4 Lu1 70.70(16)
C8 C4 Lu1 128.6(2)
C1 C5 C4 107.5(3)
C1 C5 C9 128.1(3)
C4 C5 C9 124.2(3)
C1 C5 Lu1 72.48(16)
C4 C5 Lu1 77.92(17)
C9 C5 Lu1 118.8(2)
C11 C10 C14 108.2(3)
C11 C10 C15 128.7(3)
C14 C10 C15 122.8(3)
C11 C10 Lu1 74.88(17)
C14 C10 Lu1 73.77(18)
C15 C10 Lu1 122.8(2)
C10 C11 C12 108.1(3)
C10 C11 C16 128.3(3)
C12 C11 C16 122.9(3)
C10 C11 Lu1 73.78(17)
C12 C11 Lu1 73.62(16)
C16 C11 Lu1 125.7(2)
C13 C12 C11 108.1(3)
C13 C12 C17 126.9(3)
C11 C12 C17 124.5(3)
C13 C12 Lu1 75.40(16)
C11 C12 Lu1 74.73(16)
C17 C12 Lu1 122.0(2)
C12 C13 C14 107.5(3)
C12 C13 C18 125.2(3)
C14 C13 C18 125.8(3)
C12 C13 Lu1 73.21(16)
C14 C13 Lu1 72.68(17)
C18 C13 Lu1 130.4(2)
C10 C14 C13 108.0(3)
C10 C14 C19 125.0(3)
C13 C14 C19 126.6(3)
C10 C14 Lu1 74.53(17)
C13 C14 Lu1 75.57(17)
C19 C14 Lu1 121.8(2)
C21 C20 C24 108.4(3)
C21 C20 Lu2 75.57(17)
C24 C20 Lu2 75.43(17)
C20 C21 C22 107.3(3)
C20 C21 C25 128.0(3)
C22 C21 C25 124.7(3)
C20 C21 Lu2 72.17(17)
C22 C21 Lu2 77.15(18)
C25 C21 Lu2 118.3(2)
C23 C22 C21 108.3(3)
C23 C22 C26 127.2(3)
C21 C22 C26 123.5(3)
C23 C22 Lu2 74.26(19)
C21 C22 Lu2 71.21(17)
C26 C22 Lu2 129.7(2)
C22 C23 C24 108.6(3)
C22 C23 C27 127.3(3)
C24 C23 C27 123.3(3)
C22 C23 Lu2 74.94(18)
C24 C23 Lu2 71.50(18)
C27 C23 Lu2 127.3(2)
C23 C24 C20 107.4(3)
C23 C24 C28 125.1(3)
C20 C24 C28 127.4(3)
C23 C24 Lu2 76.98(19)
C20 C24 Lu2 72.23(17)
C28 C24 Lu2 119.2(2)
C33 C29 C30 108.3(3)
C33 C29 C34 128.0(3)
C30 C29 C34 123.5(3)
C33 C29 Lu2 74.24(18)
C30 C29 Lu2 74.55(17)
C34 C29 Lu2 121.3(2)
C31 C30 C29 107.4(3)
C31 C30 C35 126.4(3)
C29 C30 C35 125.6(3)
C31 C30 Lu2 75.65(17)
C29 C30 Lu2 73.58(17)
C35 C30 Lu2 123.1(2)
C32 C31 C30 108.4(3)
C32 C31 C36 125.2(3)
C30 C31 C36 125.2(3)
C32 C31 Lu2 72.86(16)
C30 C31 Lu2 72.86(17)
C36 C31 Lu2 130.1(2)
C31 C32 C33 107.5(3)
C31 C32 C37 126.4(3)
C33 C32 C37 125.7(3)
C31 C32 Lu2 75.75(16)
C33 C32 Lu2 73.59(16)
C37 C32 Lu2 122.3(2)
C29 C33 C32 108.3(3)
C29 C33 C38 128.3(3)
C32 C33 C38 123.0(3)
C29 C33 Lu2 74.24(18)
C32 C33 Lu2 74.47(17)
C38 C33 Lu2 123.3(2)

loop_
_geom_bond_atom_site_label_1
_geom_bond_atom_site_label_2
_geom_bond_distance
Lu1 Cnt1 2.303
Lu1 Cnt2 2.310
Lu2 Cnt3 2.294
Lu2 Cnt4 2.302
Lu1 N1 2.291(3)
Lu1 N2 2.295(3)
Lu1 C1 2.532(3)
Lu1 C5 2.568(3)
Lu1 C2 2.578(3)
Lu1 C14 2.590(3)
Lu1 C12 2.599(3)
Lu1 C10 2.599(3)
Lu1 C11 2.613(3)
Lu1 C13 2.627(3)
Lu1 C3 2.651(3)
Lu1 C4 2.661(3)
Lu2 N2 2.308(3)
Lu2 N1 2.309(3)
Lu2 C20 2.527(3)
Lu2 C24 2.568(3)
Lu2 C21 2.570(3)
Lu2 C33 2.584(3)
Lu2 C29 2.584(3)
Lu2 C32 2.595(3)
Lu2 C30 2.597(3)
Lu2 C31 2.632(3)
Lu2 C23 2.638(3)
Lu2 C22 2.647(3)
N1 N2 1.275(3)
C1 C2 1.412(5)
C1 C5 1.414(4)
C2 C3 1.424(4)
C2 C6 1.505(4)
C3 C4 1.413(5)
C3 C7 1.509(5)
C4 C5 1.417(4)
C4 C8 1.512(4)
C5 C9 1.510(4)
C10 C11 1.408(4)
C10 C14 1.417(5)
C10 C15 1.505(4)
C11 C12 1.421(5)
C11 C16 1.510(4)
C12 C13 1.414(4)
C12 C17 1.512(4)
C13 C14 1.427(4)
C13 C18 1.488(5)
C14 C19 1.500(4)
C20 C21 1.417(4)
C20 C24 1.419(4)
C21 C22 1.424(5)
C21 C25 1.497(4)
C22 C23 1.404(5)
C22 C26 1.501(5)
C23 C24 1.415(5)
C23 C27 1.516(5)
C24 C28 1.508(5)
C29 C33 1.404(4)
C29 C30 1.422(4)
C29 C34 1.496(5)
C30 C31 1.419(5)
C30 C35 1.491(5)
C31 C32 1.414(4)
C31 C36 1.504(5)
C32 C33 1.425(5)
C32 C37 1.499(5)
C33 C38 1.507(4)
